data_2203243
loop_
_publ_author_name
'G\"ultekin, Zeynep'
'Bayrak, Hacer'
'Frey, Wolfgang'
'H\"okelek, Tuncer'

_publ_section_title
;
 2,9-Bis(methoxymethyl)-1,3,8,10-tetrathiacyclotetradecane
;
_journal_issue 2
_journal_name_full 'Acta Crystallographica Section E'
_journal_page_first o157
_journal_page_last o159
_journal_paper_doi 10.1107/S1600536803029283
_journal_volume 60
_journal_year 2004
_chemical_formula_iupac 'C14 H28 O2 S4'
_chemical_formula_moiety 'C14 H28 O2 S4'
_chemical_formula_sum 'C14 H28 O2 S4'
_chemical_formula_weight 356.64
_chemical_name_systematic ?
_space_group_IT_number 14
_symmetry_cell_setting monoclinic
_symmetry_space_group_name_Hall '-P 2ybc'
_symmetry_space_group_name_H-M 'P 1 21/c 1'
_atom_sites_solution_hydrogens geom
_atom_sites_solution_primary direct
_atom_sites_solution_secondary difmap
_audit_creation_method SHELXL-97
_cell_angle_alpha 90.00
_cell_angle_beta 91.061(10)
_cell_angle_gamma 90.00
_cell_formula_units_Z 2
_cell_length_a 10.5512(10)
_cell_length_b 10.4538(12)
_cell_length_c 8.2152(10)
_cell_measurement_reflns_used 25
_cell_measurement_temperature 293(2)
_cell_measurement_theta_max 18
_cell_measurement_theta_min 12
_cell_volume 905.98(17)
_computing_cell_refinement XSCANS
_computing_data_collection 'XSCANS (Siemens, 1996)'
_computing_data_reduction 'SHELXTL (Bruker, 1997)'
_computing_molecular_graphics 'ORTEP-3 for Windows (Farrugia, 1997)'
_computing_publication_material 'WinGX (Farrugia, 1999)'
_computing_structure_refinement 'SHELXL97 (Sheldrick, 1997)'
_computing_structure_solution 'SHELXS97 (Sheldrick, 1997)'
_diffrn_ambient_temperature 293(2)
_diffrn_measured_fraction_theta_full 1.000
_diffrn_measured_fraction_theta_max 1.000
_diffrn_measurement_device_type 'Siemens P4'
_diffrn_measurement_method 'non-profiled w'
_diffrn_radiation_monochromator graphite
_diffrn_radiation_source 'fine-focus sealed tube'
_diffrn_radiation_type MoK\a
_diffrn_radiation_wavelength 0.71073
_diffrn_reflns_av_R_equivalents 0.0522
_diffrn_reflns_av_sigmaI/netI 0.0477
_diffrn_reflns_limit_h_max 12
_diffrn_reflns_limit_h_min -12
_diffrn_reflns_limit_k_max 12
_diffrn_reflns_limit_k_min 0
_diffrn_reflns_limit_l_max 9
_diffrn_reflns_limit_l_min 0
_diffrn_reflns_number 1619
_diffrn_reflns_theta_full 25.21
_diffrn_reflns_theta_max 25.21
_diffrn_reflns_theta_min 1.93
_diffrn_standards_decay_% 1
_diffrn_standards_interval_count 50
_diffrn_standards_number 2
_exptl_absorpt_coefficient_mu 0.523
_exptl_absorpt_correction_type none
_exptl_crystal_colour colourless
_exptl_crystal_density_diffrn 1.307
_exptl_crystal_density_method 'not measured'
_exptl_crystal_description plate
_exptl_crystal_F_000 384
_exptl_crystal_size_max 0.40
_exptl_crystal_size_mid 0.20
_exptl_crystal_size_min 0.10
_refine_diff_density_max 0.289
_refine_diff_density_min -0.426
_refine_ls_extinction_coef 0.13(2)
_refine_ls_extinction_expression Fc^*^=kFc[1+0.001xFc^2^\l^3^/sin(2\q)]^-1/4^
_refine_ls_extinction_method SHELXL97
_refine_ls_goodness_of_fit_ref 1.018
_refine_ls_hydrogen_treatment constr
_refine_ls_matrix_type full
_refine_ls_number_parameters 92
_refine_ls_number_reflns 1497
_refine_ls_number_restraints 0
_refine_ls_restrained_S_all 1.018
_refine_ls_R_factor_all 0.0587
_refine_ls_R_factor_gt 0.0495
_refine_ls_shift/su_max 0.000
_refine_ls_shift/su_mean 0.000
_refine_ls_structure_factor_coef Fsqd
_refine_ls_weighting_details 'calc w = 1/[\s^2^(Fo^2^)+(0.1005P)^2^+0.1736P] where P = (Fo^2^+2Fc^2^)/3'
_refine_ls_weighting_scheme calc
_refine_ls_wR_factor_gt 0.1315
_refine_ls_wR_factor_ref 0.1429
_reflns_number_gt 1262
_reflns_number_total 1497
_reflns_threshold_expression I>2\s(I)
_cod_data_source_file wn6208.cif
_cod_data_source_block I
_cod_original_sg_symbol_H-M 'P 21/c'
_cod_database_code 2203243
_cod_database_fobs_code 2203243

loop_
_symmetry_equiv_pos_as_xyz
'x, y, z'
'-x, y+1/2, -z+1/2'
'-x, -y, -z'
'x, -y-1/2, z-1/2'

loop_
_atom_site_label
_atom_site_fract_x
_atom_site_fract_y
_atom_site_fract_z
_atom_site_U_iso_or_equiv
_atom_site_adp_type
_atom_site_calc_flag
_atom_site_refinement_flags
_atom_site_occupancy
_atom_site_type_symbol
S1 0.20992(7) 0.03165(7) 0.26140(9) 0.0472(3) Uani d . 1 S
S2 0.27180(7) 0.01049(7) 0.62716(9) 0.0481(3) Uani d . 1 S
O1 0.48637(17) 0.2012(2) 0.5060(3) 0.0608(6) Uani d . 1 O
C3 0.0513(3) -0.1625(3) 0.1723(3) 0.0544(8) Uani d . 1 C
H3A 0.0301 -0.2523 0.1838 0.065 Uiso calc R 1 H
H3B 0.0799 -0.1498 0.0619 0.065 Uiso calc R 1 H
C2 0.1603(3) -0.1321(3) 0.2887(4) 0.0499(7) Uani d . 1 C
H2A 0.2308 -0.1891 0.2684 0.060 Uiso calc R 1 H
H2B 0.1339 -0.1449 0.4000 0.060 Uiso calc R 1 H
C6 0.3746(2) 0.1881(3) 0.4115(4) 0.0477(7) Uani d . 1 C
H6A 0.3915 0.2079 0.2986 0.057 Uiso calc R 1 H
H6B 0.3108 0.2471 0.4496 0.057 Uiso calc R 1 H
C4 -0.0689(3) -0.0840(3) 0.1952(3) 0.0503(7) Uani d . 1 C
H4A -0.0477 0.0062 0.1902 0.060 Uiso calc R 1 H
H4B -0.1279 -0.1023 0.1063 0.060 Uiso calc R 1 H
C1 0.3267(2) 0.0511(3) 0.4256(3) 0.0433(6) Uani d . 1 C
H1 0.3980 -0.0057 0.4020 0.052 Uiso calc R 1 H
C5 -0.1329(3) -0.1110(3) 0.3546(3) 0.0490(7) Uani d . 1 C
H5A -0.0743 -0.0942 0.4444 0.059 Uiso calc R 1 H
H5B -0.1575 -0.2003 0.3591 0.059 Uiso calc R 1 H
C7 0.5381(3) 0.3247(4) 0.4917(5) 0.0754(11) Uani d . 1 C
H7A 0.6138 0.3308 0.5579 0.113 Uiso calc R 1 H
H7B 0.4776 0.3868 0.5275 0.113 Uiso calc R 1 H
H7C 0.5581 0.3409 0.3801 0.113 Uiso calc R 1 H

loop_
_atom_site_aniso_label
_atom_site_aniso_U_11
_atom_site_aniso_U_22
_atom_site_aniso_U_33
_atom_site_aniso_U_12
_atom_site_aniso_U_13
_atom_site_aniso_U_23
S1 0.0578(5) 0.0468(5) 0.0370(5) -0.0069(3) -0.0034(3) 0.0067(3)
S2 0.0561(5) 0.0504(5) 0.0377(6) -0.0003(3) -0.0037(3) 0.0116(3)
O1 0.0546(11) 0.0474(11) 0.0797(16) -0.0066(9) -0.0170(11) 0.0058(11)
C3 0.0729(17) 0.0526(15) 0.0381(17) -0.0120(14) 0.0116(13) -0.0118(13)
C2 0.0593(15) 0.0442(14) 0.0465(17) -0.0003(12) 0.0078(12) 0.0025(12)
C6 0.0471(12) 0.0488(15) 0.0471(16) -0.0018(11) 0.0029(11) 0.0095(12)
C4 0.0604(15) 0.0599(17) 0.0303(15) -0.0155(13) -0.0031(11) 0.0008(13)
C1 0.0441(12) 0.0451(13) 0.0408(16) 0.0032(10) 0.0009(10) 0.0012(11)
C5 0.0638(15) 0.0491(15) 0.0341(15) 0.0006(12) 0.0052(11) 0.0040(12)
C7 0.0740(19) 0.061(2) 0.091(3) -0.0213(16) -0.0032(19) 0.0064(18)

loop_
_atom_type_symbol
_atom_type_description
_atom_type_scat_dispersion_real
_atom_type_scat_dispersion_imag
_atom_type_scat_source
C C 0.0030 0.0020 'International Tables Vol C Tables 4.2.6.8 and 6.1.1.4'
H H 0.0000 0.0000 'International Tables Vol C Tables 4.2.6.8 and 6.1.1.4'
O O 0.0110 0.0060 'International Tables Vol C Tables 4.2.6.8 and 6.1.1.4'
S S 0.1250 0.1230 'International Tables Vol C Tables 4.2.6.8 and 6.1.1.4'

loop_
_geom_angle_atom_site_label_1
_geom_angle_atom_site_label_2
_geom_angle_atom_site_label_3
_geom_angle_site_symmetry_1
_geom_angle_site_symmetry_3
_geom_angle
_geom_angle_publ_flag
C2 S1 C1 . . 101.97(13) yes
C5 S2 C1 3_556 . 102.26(12) yes
C6 O1 C7 . . 111.5(2) yes
C2 C3 C4 . . 115.6(2) yes
C2 C3 H3A . . 108.4 ?
C4 C3 H3A . . 108.4 ?
C2 C3 H3B . . 108.4 ?
C4 C3 H3B . . 108.4 ?
H3A C3 H3B . . 107.4 ?
C3 C2 S1 . . 109.8(2) yes
C3 C2 H2A . . 109.7 ?
S1 C2 H2A . . 109.7 ?
C3 C2 H2B . . 109.7 ?
S1 C2 H2B . . 109.7 ?
H2A C2 H2B . . 108.2 ?
O1 C6 C1 . . 109.0(2) yes
O1 C6 H6A . . 109.9 ?
C1 C6 H6A . . 109.9 ?
O1 C6 H6B . . 109.9 ?
C1 C6 H6B . . 109.9 ?
H6A C6 H6B . . 108.3 ?
C5 C4 C3 . . 113.1(2) yes
C5 C4 H4A . . 109.0 ?
C3 C4 H4A . . 109.0 ?
C5 C4 H4B . . 109.0 ?
C3 C4 H4B . . 109.0 ?
H4A C4 H4B . . 107.8 ?
C6 C1 S2 . . 113.7(2) yes
C6 C1 S1 . . 105.64(19) yes
S2 C1 S1 . . 115.24(13) yes
C6 C1 H1 . . 107.3 ?
S2 C1 H1 . . 107.3 ?
S1 C1 H1 . . 107.3 ?
C4 C5 S2 . 3_556 109.8(2) yes
C4 C5 H5A . . 109.7 ?
S2 C5 H5A 3_556 . 109.7 ?
C4 C5 H5B . . 109.7 ?
S2 C5 H5B 3_556 . 109.7 ?
H5A C5 H5B . . 108.2 ?
O1 C7 H7A . . 109.5 ?
O1 C7 H7B . . 109.5 ?
H7A C7 H7B . . 109.5 ?
O1 C7 H7C . . 109.5 ?
H7A C7 H7C . . 109.5 ?
H7B C7 H7C . . 109.5 ?

loop_
_geom_bond_atom_site_label_1
_geom_bond_atom_site_label_2
_geom_bond_site_symmetry_2
_geom_bond_distance
_geom_bond_publ_flag
S1 C2 . 1.805(3) yes
S1 C1 . 1.821(3) yes
S2 C5 3_556 1.812(3) yes
S2 C1 . 1.815(3) yes
O1 C6 . 1.406(3) yes
O1 C7 . 1.407(4) yes
C3 C2 . 1.517(4) yes
C3 C4 . 1.525(4) yes
C3 H3A . 0.9700 ?
C3 H3B . 0.9700 ?
C2 H2A . 0.9700 ?
C2 H2B . 0.9700 ?
C6 C1 . 1.524(4) yes
C6 H6A . 0.9700 ?
C6 H6B . 0.9700 ?
C4 C5 . 1.511(4) yes
C4 H4A . 0.9700 ?
C4 H4B . 0.9700 ?
C1 H1 . 0.9800 ?
C5 S2 3_556 1.812(3) yes
C5 H5A . 0.9700 ?
C5 H5B . 0.9700 ?
C7 H7A . 0.9600 ?
C7 H7B . 0.9600 ?
C7 H7C . 0.9600 ?

loop_
_geom_torsion_atom_site_label_1
_geom_torsion_atom_site_label_2
_geom_torsion_atom_site_label_3
_geom_torsion_atom_site_label_4
_geom_torsion_site_symmetry_1
_geom_torsion_site_symmetry_4
_geom_torsion
_geom_torsion_publ_flag
C4 C3 C2 S1 . . -62.0(3) yes
C1 S1 C2 C3 . . 173.99(19) yes
C7 O1 C6 C1 . . 177.4(3) yes
C2 C3 C4 C5 . . -66.5(3) yes
O1 C6 C1 S2 . . 67.4(2) yes
O1 C6 C1 S1 . . -165.31(18) yes
C5 S2 C1 C6 3_556 . 66.7(2) yes
C5 S2 C1 S1 3_556 . -55.40(18) yes
C2 S1 C1 C6 . . 179.82(18) yes
C2 S1 C1 S2 . . -53.85(18) yes
C3 C4 C5 S2 . 3_556 178.50(19) yes
